data_7027370
loop_
_publ_author_name
'Kisko, Jennifer L.'
'Hascall, Tony'
'Kimblin, Clare'
'Parkin, Gerard'

_publ_section_title
;
 Phenyl tris(3-tert-butylpyrazolyl)borato complexes of lithium and
 thallium, [PhTpBut]M (M&#x2005;=&#x2005;Li, Tl): a novel structure for a
 monomeric tris(pyrazolyl)boratothallium complex and a study of its
 stereochemical nonrigidity by 1H and 205Tl NMR spectroscopy
;
_journal_issue 12
_journal_name_full 'Journal of the Chemical Society, Dalton Transactions'
_journal_page_first 1929
_journal_paper_doi 10.1039/a901875a
_journal_year 1999
_chemical_formula_sum 'C27 H38 B Li N6'
_chemical_formula_weight 464.38
_chemical_name_systematic
; 
 ? 
;
_space_group_IT_number 15
_symmetry_cell_setting monoclinic
_symmetry_space_group_name_Hall '-C 2yc'
_symmetry_space_group_name_H-M 'C 1 2/c 1'
_atom_sites_solution_hydrogens geom
_atom_sites_solution_primary direct
_atom_sites_solution_secondary difmap
_audit_creation_method SHELXL-97
_cell_angle_alpha 90.00
_cell_angle_beta 90.4540(10)
_cell_angle_gamma 90.00
_cell_formula_units_Z 8
_cell_length_a 18.6329(10)
_cell_length_b 16.1563(9)
_cell_length_c 18.7233(10)
_cell_measurement_temperature 203(2)
_cell_volume 5636.3(5)
_computing_cell_refinement 'Bruker SMART'
_computing_data_collection 'Bruker SMART'
_computing_data_reduction 'Bruker SHELXTL'
_computing_molecular_graphics 'Bruker SHELXTL'
_computing_publication_material 'Bruker SHELXTL'
_computing_structure_refinement 'SHELXL-97 (Sheldrick, 1997)'
_computing_structure_solution 'SHELXS-97 (Sheldrick, 1990)'
_diffrn_ambient_temperature 203(2)
_diffrn_measured_fraction_theta_full 0.918
_diffrn_measured_fraction_theta_max 0.918
_diffrn_measurement_device_type 'CCD area detector'
_diffrn_measurement_method 'phi and omega scans'
_diffrn_radiation_monochromator graphite
_diffrn_radiation_source 'fine-focus sealed tube'
_diffrn_radiation_type MoK\a
_diffrn_radiation_wavelength 0.71073
_diffrn_reflns_av_R_equivalents 0.0304
_diffrn_reflns_av_sigmaI/netI 0.0314
_diffrn_reflns_limit_h_max 22
_diffrn_reflns_limit_h_min -24
_diffrn_reflns_limit_k_max 21
_diffrn_reflns_limit_k_min -20
_diffrn_reflns_limit_l_max 24
_diffrn_reflns_limit_l_min -24
_diffrn_reflns_number 19623
_diffrn_reflns_theta_full 28.25
_diffrn_reflns_theta_max 28.25
_diffrn_reflns_theta_min 1.67
_exptl_absorpt_coefficient_mu 0.065
_exptl_absorpt_correction_T_max 0.9935
_exptl_absorpt_correction_T_min 0.9680
_exptl_absorpt_correction_type SADABS
_exptl_crystal_density_diffrn 1.095
_exptl_crystal_density_method 'not measured'
_exptl_crystal_F_000 2000
_exptl_crystal_size_max 0.50
_exptl_crystal_size_mid 0.20
_exptl_crystal_size_min 0.10
_refine_diff_density_max 0.306
_refine_diff_density_min -0.166
_refine_diff_density_rms 0.034
_refine_ls_extinction_coef 0.0006(2)
_refine_ls_extinction_expression Fc^*^=kFc[1+0.001xFc^2^\l^3^/sin(2\q)]^-1/4^
_refine_ls_extinction_method SHELXL
_refine_ls_goodness_of_fit_ref 1.045
_refine_ls_hydrogen_treatment mixed
_refine_ls_matrix_type full
_refine_ls_number_parameters 326
_refine_ls_number_reflns 6413
_refine_ls_number_restraints 0
_refine_ls_restrained_S_all 1.045
_refine_ls_R_factor_all 0.0670
_refine_ls_R_factor_gt 0.0518
_refine_ls_shift/su_max 0.000
_refine_ls_shift/su_mean 0.000
_refine_ls_structure_factor_coef Fsqd
_refine_ls_weighting_details 'calc w=1/[\s^2^(Fo^2^)+(0.0466P)^2^+4.2677P] where P=(Fo^2^+2Fc^2^)/3'
_refine_ls_weighting_scheme calc
_refine_ls_wR_factor_gt 0.1185
_refine_ls_wR_factor_ref 0.1266
_reflns_number_gt 5216
_reflns_number_total 6413
_reflns_threshold_expression >2sigma(I)
_cod_data_source_file 901875asup1.cif
_cod_data_source_block jlks10
_cod_depositor_comments
;
The following automatic conversions were performed:

'_symmetry_cell_setting' value 'Monoclinic' changed to 'monoclinic'
according to /home/saulius/struct/CIF-dictionaries/cif_core.dic
dictionary named 'cif_core.dic' version 2.4.2 from 2011-04-26.

Automatic conversion script
Id: cif_fix_values 1891 2012-01-12 08:04:46Z andrius 
;
_cod_original_sg_symbol_H-M C2/c
_cod_database_code 7027370

loop_
_symmetry_equiv_pos_as_xyz
'x, y, z'
'-x, y, -z+1/2'
'x+1/2, y+1/2, z'
'-x+1/2, y+1/2, -z+1/2'
'-x, -y, -z'
'x, -y, z-1/2'
'-x+1/2, -y+1/2, -z'
'x+1/2, -y+1/2, z-1/2'

loop_
_atom_site_label
_atom_site_type_symbol
_atom_site_fract_x
_atom_site_fract_y
_atom_site_fract_z
_atom_site_U_iso_or_equiv
_atom_site_adp_type
_atom_site_occupancy
_atom_site_symmetry_multiplicity
_atom_site_calc_flag
_atom_site_refinement_flags
Li Li 0.25837(12) 0.51339(15) 0.27919(13) 0.0318(5) Uani 1 1 d .
N11 N 0.12755(6) 0.48690(7) 0.34368(6) 0.0286(3) Uani 1 1 d .
N12 N 0.17708(6) 0.54937(7) 0.33892(6) 0.0301(3) Uani 1 1 d .
N21 N 0.22446(6) 0.37479(7) 0.35332(6) 0.0262(2) Uani 1 1 d .
N22 N 0.28479(6) 0.41978(7) 0.33816(6) 0.0271(2) Uani 1 1 d .
N31 N 0.15291(6) 0.39913(7) 0.23775(6) 0.0283(3) Uani 1 1 d .
N32 N 0.20196(6) 0.45142(7) 0.20687(6) 0.0310(3) Uani 1 1 d .
C11 C 0.06233(8) 0.52053(10) 0.35463(9) 0.0414(4) Uani 1 1 d .
H11A H 0.0190 0.4910 0.3584 0.050 Uiso 1 1 calc R
C12 C 0.06951(9) 0.60487(10) 0.35938(11) 0.0493(4) Uani 1 1 d .
H12A H 0.0331 0.6439 0.3678 0.059 Uiso 1 1 calc R
C13 C 0.14260(8) 0.62033(9) 0.34898(8) 0.0348(3) Uani 1 1 d .
C14 C 0.18205(9) 0.70236(9) 0.34833(9) 0.0436(4) Uani 1 1 d .
C15 C 0.15264(14) 0.75622(13) 0.28764(12) 0.0740(7) Uani 1 1 d .
H15A H 0.1625 0.7299 0.2422 0.111 Uiso 1 1 calc R
H15B H 0.1756 0.8101 0.2892 0.111 Uiso 1 1 calc R
H15C H 0.1012 0.7628 0.2931 0.111 Uiso 1 1 calc R
C16 C 0.26217(11) 0.68920(13) 0.33823(17) 0.0829(8) Uani 1 1 d .
H16A H 0.2802 0.6518 0.3747 0.124 Uiso 1 1 calc R
H16B H 0.2869 0.7419 0.3421 0.124 Uiso 1 1 calc R
H16C H 0.2706 0.6655 0.2914 0.124 Uiso 1 1 calc R
C17 C 0.16906(14) 0.74721(12) 0.41908(12) 0.0694(6) Uani 1 1 d .
H17A H 0.1942 0.7998 0.4190 0.104 Uiso 1 1 calc R
H17B H 0.1868 0.7134 0.4583 0.104 Uiso 1 1 calc R
H17C H 0.1180 0.7568 0.4248 0.104 Uiso 1 1 calc R
C21 C 0.24226(7) 0.31368(9) 0.39949(8) 0.0320(3) Uani 1 1 d .
H21A H 0.2105 0.2740 0.4180 0.038 Uiso 1 1 calc R
C22 C 0.31423(8) 0.31894(9) 0.41490(8) 0.0354(3) Uani 1 1 d .
H22A H 0.3412 0.2847 0.4455 0.043 Uiso 1 1 calc R
C23 C 0.33866(7) 0.38636(8) 0.37511(7) 0.0288(3) Uani 1 1 d .
C24 C 0.41324(7) 0.42321(10) 0.37150(8) 0.0382(3) Uani 1 1 d .
C25 C 0.46809(9) 0.35416(14) 0.35932(14) 0.0680(6) Uani 1 1 d .
H25A H 0.5160 0.3775 0.3589 0.102 Uiso 1 1 calc R
H25B H 0.4583 0.3275 0.3139 0.102 Uiso 1 1 calc R
H25C H 0.4647 0.3137 0.3974 0.102 Uiso 1 1 calc R
C26 C 0.41825(9) 0.48625(13) 0.31117(11) 0.0572(5) Uani 1 1 d .
H26A H 0.4673 0.5059 0.3076 0.086 Uiso 1 1 calc R
H26B H 0.3867 0.5326 0.3211 0.086 Uiso 1 1 calc R
H26C H 0.4039 0.4604 0.2665 0.086 Uiso 1 1 calc R
C27 C 0.43040(11) 0.46662(16) 0.44195(11) 0.0699(6) Uani 1 1 d .
H27A H 0.4784 0.4899 0.4401 0.105 Uiso 1 1 calc R
H27B H 0.4279 0.4270 0.4808 0.105 Uiso 1 1 calc R
H27C H 0.3959 0.5106 0.4498 0.105 Uiso 1 1 calc R
C31 C 0.10597(7) 0.37337(9) 0.18713(8) 0.0337(3) Uani 1 1 d .
H31A H 0.0666 0.3381 0.1948 0.040 Uiso 1 1 calc R
C32 C 0.12506(8) 0.40696(10) 0.12285(8) 0.0383(3) Uani 1 1 d .
H32A H 0.1026 0.3987 0.0783 0.046 Uiso 1 1 calc R
C33 C 0.18503(8) 0.45599(9) 0.13765(7) 0.0329(3) Uani 1 1 d .
C34 C 0.22413(10) 0.51427(10) 0.08812(8) 0.0449(4) Uani 1 1 d .
C35 C 0.17789(19) 0.59227(14) 0.07992(15) 0.1003(10) Uani 1 1 d .
H35A H 0.2023 0.6317 0.0495 0.150 Uiso 1 1 calc R
H35B H 0.1701 0.6168 0.1265 0.150 Uiso 1 1 calc R
H35C H 0.1320 0.5776 0.0586 0.150 Uiso 1 1 calc R
C36 C 0.29740(15) 0.5372(2) 0.11792(12) 0.1083(12) Uani 1 1 d .
H36A H 0.3223 0.5719 0.0839 0.162 Uiso 1 1 calc R
H36B H 0.3251 0.4872 0.1264 0.162 Uiso 1 1 calc R
H36C H 0.2917 0.5669 0.1625 0.162 Uiso 1 1 calc R
C37 C 0.23251(13) 0.47556(12) 0.01476(9) 0.0605(5) Uani 1 1 d .
H37A H 0.2553 0.5149 -0.0170 0.091 Uiso 1 1 calc R
H37B H 0.1856 0.4608 -0.0042 0.091 Uiso 1 1 calc R
H37C H 0.2620 0.4262 0.0186 0.091 Uiso 1 1 calc R
C41 C 0.09332(7) 0.32764(9) 0.35094(8) 0.0302(3) Uani 1 1 d .
C42 C 0.08484(9) 0.25061(9) 0.31773(9) 0.0421(4) Uani 1 1 d .
H42A H 0.1089 0.2402 0.2747 0.050 Uiso 1 1 calc R
C43 C 0.04184(10) 0.18914(11) 0.34662(12) 0.0583(5) Uani 1 1 d .
H43A H 0.0369 0.1382 0.3229 0.070 Uiso 1 1 calc R
C44 C 0.00635(10) 0.20246(13) 0.40990(12) 0.0627(6) Uani 1 1 d .
H44A H -0.0237 0.1614 0.4289 0.075 Uiso 1 1 calc R
C45 C 0.01548(9) 0.27641(13) 0.44489(11) 0.0551(5) Uani 1 1 d .
H45A H -0.0075 0.2854 0.4887 0.066 Uiso 1 1 calc R
C46 C 0.05841(8) 0.33809(10) 0.41610(8) 0.0399(4) Uani 1 1 d .
H46A H 0.0641 0.3881 0.4411 0.048 Uiso 1 1 calc R
B B 0.14853(8) 0.39636(9) 0.32133(8) 0.0260(3) Uani 1 1 d .

loop_
_atom_site_aniso_label
_atom_site_aniso_U_11
_atom_site_aniso_U_22
_atom_site_aniso_U_33
_atom_site_aniso_U_23
_atom_site_aniso_U_13
_atom_site_aniso_U_12
Li 0.0322(11) 0.0307(12) 0.0325(12) 0.0039(10) 0.0004(9) -0.0062(10)
N11 0.0274(5) 0.0266(6) 0.0318(6) 0.0017(5) 0.0014(4) -0.0022(4)
N12 0.0326(6) 0.0253(6) 0.0325(6) 0.0013(5) 0.0009(5) -0.0039(5)
N21 0.0255(5) 0.0263(5) 0.0268(6) 0.0024(4) -0.0002(4) -0.0032(4)
N22 0.0235(5) 0.0290(6) 0.0287(6) 0.0000(5) -0.0007(4) -0.0043(4)
N31 0.0279(5) 0.0280(6) 0.0290(6) 0.0019(5) -0.0020(4) -0.0046(4)
N32 0.0354(6) 0.0309(6) 0.0266(6) 0.0037(5) -0.0004(5) -0.0075(5)
C11 0.0296(7) 0.0373(8) 0.0575(10) -0.0002(7) 0.0058(7) 0.0002(6)
C12 0.0390(8) 0.0360(9) 0.0729(12) -0.0014(8) 0.0097(8) 0.0083(7)
C13 0.0401(8) 0.0276(7) 0.0367(8) 0.0014(6) 0.0039(6) 0.0021(6)
C14 0.0530(9) 0.0255(7) 0.0524(10) 0.0012(7) 0.0082(8) -0.0023(7)
C15 0.1104(19) 0.0428(11) 0.0690(14) 0.0185(10) 0.0104(13) -0.0003(11)
C16 0.0555(12) 0.0379(10) 0.156(3) -0.0027(13) 0.0232(14) -0.0171(9)
C17 0.1001(17) 0.0411(10) 0.0671(13) -0.0102(9) 0.0052(12) -0.0151(11)
C21 0.0346(7) 0.0288(7) 0.0327(7) 0.0061(6) -0.0010(6) -0.0014(6)
C22 0.0351(7) 0.0342(7) 0.0369(8) 0.0056(6) -0.0061(6) 0.0025(6)
C23 0.0270(6) 0.0304(7) 0.0292(7) -0.0041(5) -0.0018(5) 0.0009(5)
C24 0.0265(7) 0.0474(9) 0.0405(8) -0.0021(7) -0.0043(6) -0.0037(6)
C25 0.0312(8) 0.0725(14) 0.1004(17) 0.0003(13) 0.0031(9) 0.0067(9)
C26 0.0364(8) 0.0697(13) 0.0654(12) 0.0140(10) -0.0021(8) -0.0201(9)
C27 0.0547(11) 0.0993(17) 0.0555(12) -0.0188(12) -0.0083(9) -0.0335(12)
C31 0.0298(7) 0.0359(7) 0.0351(8) -0.0013(6) -0.0059(6) -0.0044(6)
C32 0.0423(8) 0.0426(8) 0.0298(7) -0.0008(6) -0.0095(6) -0.0031(7)
C33 0.0418(8) 0.0300(7) 0.0267(7) 0.0010(6) -0.0017(6) -0.0002(6)
C34 0.0690(11) 0.0385(8) 0.0272(8) 0.0032(6) 0.0019(7) -0.0129(8)
C35 0.181(3) 0.0423(12) 0.0786(17) 0.0242(11) 0.0467(18) 0.0206(15)
C36 0.117(2) 0.159(3) 0.0491(13) 0.0318(15) -0.0095(13) -0.099(2)
C37 0.0940(15) 0.0523(11) 0.0354(9) 0.0001(8) 0.0160(9) -0.0128(10)
C41 0.0241(6) 0.0307(7) 0.0358(7) 0.0083(6) -0.0032(5) -0.0032(5)
C42 0.0427(8) 0.0317(8) 0.0517(10) 0.0051(7) -0.0026(7) -0.0071(7)
C43 0.0568(11) 0.0361(9) 0.0818(14) 0.0149(9) -0.0111(10) -0.0165(8)
C44 0.0454(10) 0.0572(12) 0.0856(15) 0.0394(11) -0.0019(10) -0.0191(9)
C45 0.0418(9) 0.0678(13) 0.0558(11) 0.0314(10) 0.0102(8) -0.0008(9)
C46 0.0358(7) 0.0453(9) 0.0385(8) 0.0117(7) 0.0020(6) -0.0009(7)
B 0.0249(7) 0.0250(7) 0.0280(7) 0.0019(6) -0.0010(6) -0.0028(6)

loop_
_atom_type_symbol
_atom_type_description
_atom_type_scat_dispersion_real
_atom_type_scat_dispersion_imag
_atom_type_scat_source
C C 0.0033 0.0016 'International Tables Vol C Tables 4.2.6.8 and 6.1.1.4'
H H 0.0000 0.0000 'International Tables Vol C Tables 4.2.6.8 and 6.1.1.4'
Li Li -0.0003 0.0001 'International Tables Vol C Tables 4.2.6.8 and 6.1.1.4'
B B 0.0013 0.0007 'International Tables Vol C Tables 4.2.6.8 and 6.1.1.4'
N N 0.0061 0.0033 'International Tables Vol C Tables 4.2.6.8 and 6.1.1.4'

loop_
_geom_angle_atom_site_label_1
_geom_angle_atom_site_label_2
_geom_angle_atom_site_label_3
_geom_angle
N22 Li N12 95.72(11)
N22 Li N32 97.26(11)
N12 Li N32 97.51(11)
N22 Li N21 28.52(5)
N12 Li N21 76.74(8)
N32 Li N21 78.92(8)
C11 N11 N12 108.73(11)
C11 N11 B 129.93(12)
N12 N11 B 119.93(10)
C13 N12 N11 107.43(11)
C13 N12 Li 135.04(12)
N11 N12 Li 109.83(11)
C21 N21 N22 108.80(10)
C21 N21 B 128.43(11)
N22 N21 B 122.75(10)
C21 N21 Li 150.85(10)
N22 N21 Li 42.36(7)
B N21 Li 80.47(8)
C23 N22 N21 107.10(11)
C23 N22 Li 143.38(11)
N21 N22 Li 109.13(10)
C31 N31 N32 108.85(11)
C31 N31 B 130.78(12)
N32 N31 B 118.49(10)
C33 N32 N31 106.84(11)
C33 N32 Li 139.21(12)
N31 N32 Li 111.97(11)
N11 C11 C12 108.81(14)
C11 C12 C13 105.23(14)
N12 C13 C12 109.76(13)
N12 C13 C14 121.22(13)
C12 C13 C14 129.02(14)
C13 C14 C16 110.81(14)
C13 C14 C15 109.43(15)
C16 C14 C15 109.48(18)
C13 C14 C17 109.08(14)
C16 C14 C17 109.62(18)
C15 C14 C17 108.39(16)
N21 C21 C22 108.89(12)
C21 C22 C23 104.95(12)
N22 C23 C22 110.25(12)
N22 C23 C24 120.44(13)
C22 C23 C24 129.28(13)
C23 C24 C26 110.95(12)
C23 C24 C27 109.17(13)
C26 C24 C27 108.66(16)
C23 C24 C25 109.51(14)
C26 C24 C25 109.37(15)
C27 C24 C25 109.15(16)
N31 C31 C32 108.87(13)
C31 C32 C33 105.28(13)
N32 C33 C32 110.15(13)
N32 C33 C34 121.26(13)
C32 C33 C34 128.34(14)
C33 C34 C36 111.26(14)
C33 C34 C37 110.59(13)
C36 C34 C37 109.54(19)
C33 C34 C35 107.46(16)
C36 C34 C35 109.9(2)
C37 C34 C35 108.04(17)
C46 C41 C42 116.33(14)
C46 C41 B 121.26(13)
C42 C41 B 121.93(13)
C43 C42 C41 121.78(17)
C44 C43 C42 120.35(18)
C45 C44 C43 119.19(16)
C44 C45 C46 120.59(18)
C45 C46 C41 121.70(17)
N31 B N21 109.45(11)
N31 B N11 104.73(10)
N21 B N11 109.27(10)
N31 B C41 113.61(11)
N21 B C41 106.90(10)
N11 B C41 112.84(11)

loop_
_geom_bond_atom_site_label_1
_geom_bond_atom_site_label_2
_geom_bond_distance
Li N22 1.934(3)
Li N12 1.977(3)
Li N32 1.979(3)
Li N21 2.712(3)
N11 C11 1.3484(18)
N11 N12 1.3710(15)
N11 B 1.5716(19)
N12 C13 1.3283(18)
N21 C21 1.3518(17)
N21 N22 1.3703(15)
N21 B 1.5712(18)
N22 C23 1.3292(17)
N31 C31 1.3503(17)
N31 N32 1.3755(15)
N31 B 1.5682(19)
N32 C33 1.3335(18)
C11 C12 1.372(2)
C12 C13 1.400(2)
C13 C14 1.516(2)
C14 C16 1.521(3)
C14 C15 1.529(3)
C14 C17 1.531(3)
C21 C22 1.3721(19)
C22 C23 1.398(2)
C23 C24 1.5139(19)
C24 C26 1.524(2)
C24 C27 1.526(2)
C24 C25 1.531(2)
C31 C32 1.370(2)
C32 C33 1.396(2)
C33 C34 1.513(2)
C34 C36 1.517(3)
C34 C37 1.518(2)
C34 C35 1.534(3)
C41 C46 1.397(2)
C41 C42 1.400(2)
C41 B 1.6147(19)
C42 C43 1.388(2)
C43 C44 1.378(3)
C44 C45 1.373(3)
C45 C46 1.389(2)
